data_4113601
loop_
_publ_author_name
'Elena Laukhina'
'Jos\'e Vidal-Gancedo'
'Vladimir Laukhin'
'Jaume Veciana'
'Igor Chuev'
'Vladislava Tkacheva'
'Klaus Wurst'
'Concepci\'o Rovira'

_publ_section_title
;
 Multistability in a BEDT-TTF Based Molecular Conductor
;
_journal_name_full 'Journal of the American Chemical Society'
_journal_page_first 3948
_journal_page_last 3953
_journal_paper_doi 10.1021/ja0280123
_journal_volume 125
_journal_year 2003
_chemical_formula_sum 'C20 H16 Br1.3 Cl0.6 I1.1 S16'
_chemical_formula_weight 1034.03
_chemical_name_systematic
; 
 ? 
;
_space_group_IT_number 2
_symmetry_cell_setting triclinic
_symmetry_space_group_name_Hall '-P 1'
_symmetry_space_group_name_H-M 'P -1'
_atom_sites_solution_hydrogens geom
_atom_sites_solution_primary direct
_atom_sites_solution_secondary difmap
_audit_creation_method SHELXL
_cell_angle_alpha 87.967(8)
_cell_angle_beta 84.28(1)
_cell_angle_gamma 81.38(1)
_cell_formula_units_Z 3
_cell_length_a 17.251(3)
_cell_length_b 9.020(2)
_cell_length_c 16.353(3)
_cell_measurement_reflns_used 9628
_cell_measurement_temperature 383(2)
_cell_measurement_theta_max 20.0
_cell_measurement_theta_min 1.0
_cell_volume 2502.8(8)
_computing_data_collection 'KAPPA CCD'
_computing_data_reduction 'Denzo and Scalepack'
_computing_structure_refinement 'SHELXL-93 (Sheldrick, 1993)'
_computing_structure_solution 'SHELXS-86 (Sheldrick, 1990)'
_diffrn_ambient_temperature 386(2)
_diffrn_measurement_device 'Kappa CCD'
_diffrn_measurement_method phi-scan
_diffrn_radiation_monochromator graphite
_diffrn_radiation_source 'fine-focus sealed tube'
_diffrn_radiation_type MoK\a
_diffrn_radiation_wavelength 0.71073
_diffrn_reflns_av_R_equivalents 0.0572
_diffrn_reflns_av_sigmaI/netI 0.0846
_diffrn_reflns_limit_h_max 16
_diffrn_reflns_limit_h_min -16
_diffrn_reflns_limit_k_max 8
_diffrn_reflns_limit_k_min 0
_diffrn_reflns_limit_l_max 15
_diffrn_reflns_limit_l_min -15
_diffrn_reflns_number 7707
_diffrn_reflns_theta_max 19.88
_diffrn_reflns_theta_min 1.20
_diffrn_standards_decay_% 0
_exptl_absorpt_coefficient_mu 3.675
_exptl_absorpt_correction_type none
_exptl_crystal_colour black
_exptl_crystal_density_diffrn 2.058
_exptl_crystal_description plate
_exptl_crystal_F_000 1518
_exptl_crystal_size_max 0.3
_exptl_crystal_size_mid 0.2
_exptl_crystal_size_min 0.02
_refine_diff_density_max 0.512
_refine_diff_density_min -0.908
_refine_diff_density_rms 0.108
_refine_ls_extinction_coef 0.0011(3)
_refine_ls_extinction_expression Fc^*^=kFc[1+0.001xFc^2^\l^3^/sin(2\q)]^-1/4^
_refine_ls_extinction_method SHELXL
_refine_ls_goodness_of_fit_all 1.019
_refine_ls_goodness_of_fit_obs 1.166
_refine_ls_hydrogen_treatment riding
_refine_ls_matrix_type full
_refine_ls_number_parameters 530
_refine_ls_number_reflns 3852
_refine_ls_number_restraints 0
_refine_ls_restrained_S_all 1.079
_refine_ls_restrained_S_obs 1.166
_refine_ls_R_factor_all 0.1115
_refine_ls_R_factor_obs 0.0583
_refine_ls_shift/esd_max 0.003
_refine_ls_shift/esd_mean 0.000
_refine_ls_structure_factor_coef Fsqd
_refine_ls_weighting_details 'w=1/[\s^2^(Fo^2^)+(0.0802P)^2^+0.0000P] where P=(Fo^2^+2Fc^2^)/3'
_refine_ls_weighting_scheme calc
_refine_ls_wR_factor_all 0.1779
_refine_ls_wR_factor_obs 0.1394
_reflns_number_observed 2531
_reflns_number_total 4389
_reflns_observed_criterion >2sigma(I)
_cod_data_source_file ja0280123si20030116_041620_2.cif
_cod_data_source_block a3
_cod_depositor_comments
;
The following automatic conversions were performed:

'_refine_ls_weighting_scheme' value 'calc
w=1/[\s^2^(Fo^2^)+(0.0802P)^2^+0.0000P] where P=(Fo^2^+2Fc^2^)/3' was
changed to 'calc'. New tag '_refine_ls_weighting_details' was
created. The value of the new tag was set to
'w=1/[\s^2^(Fo^2^)+(0.0802P)^2^+0.0000P] where P=(Fo^2^+2Fc^2^)/3'.

Automatic conversion script
Id: cif_fix_values 3143 2015-03-26 13:38:13Z robertas 
;
_cod_original_formula_sum 'C20 H16 Br1.30 Cl0.60 I1.10 S16'
_cod_database_code 4113601

loop_
_symmetry_equiv_pos_as_xyz
'x, y, z'
'-x, -y, -z'

loop_
_atom_site_aniso_label
_atom_site_aniso_U_11
_atom_site_aniso_U_22
_atom_site_aniso_U_33
_atom_site_aniso_U_23
_atom_site_aniso_U_13
_atom_site_aniso_U_12
I1 0.0798(9) 0.0884(10) 0.0520(8) 0.0068(6) -0.0063(6) -0.0175(7)
Cl2 0.145(2) 0.092(2) 0.081(2) 0.0109(14) -0.009(2) 0.003(2)
Br2 0.145(2) 0.092(2) 0.081(2) 0.0109(14) -0.009(2) 0.003(2)
I2 0.145(2) 0.092(2) 0.081(2) 0.0109(14) -0.009(2) 0.003(2)
Cl3 0.105(2) 0.091(2) 0.0705(15) 0.0062(12) -0.0077(13) -0.0183(13)
Br3 0.105(2) 0.091(2) 0.0705(15) 0.0062(12) -0.0077(13) -0.0183(13)
I3 0.105(2) 0.091(2) 0.0705(15) 0.0062(12) -0.0077(13) -0.0183(13)
I4 0.0685(11) 0.0760(12) 0.0558(10) 0.0052(8) 0.0020(8) -0.0043(8)
Cl5 0.132(2) 0.089(2) 0.101(2) 0.0125(15) -0.004(2) 0.007(2)
Br5 0.132(2) 0.089(2) 0.101(2) 0.0125(15) -0.004(2) 0.007(2)
I5 0.132(2) 0.089(2) 0.101(2) 0.0125(15) -0.004(2) 0.007(2)
S1 0.060(3) 0.083(3) 0.049(3) 0.012(2) -0.006(2) -0.020(2)
S2 0.056(3) 0.098(3) 0.044(3) 0.018(2) -0.007(2) -0.023(2)
S3 0.058(3) 0.103(4) 0.059(3) 0.034(3) -0.010(2) -0.022(2)
S4 0.061(3) 0.103(4) 0.055(3) 0.035(2) -0.015(2) -0.024(2)
S5 0.061(3) 0.086(3) 0.049(3) 0.017(2) -0.011(2) -0.025(2)
S6 0.056(3) 0.095(3) 0.051(3) 0.027(2) -0.010(2) -0.021(2)
S7 0.070(3) 0.103(4) 0.053(3) 0.024(3) -0.020(2) -0.017(3)
S8 0.073(3) 0.126(4) 0.072(3) 0.048(3) -0.012(3) -0.040(3)
S9 0.068(3) 0.089(3) 0.045(3) 0.019(2) 0.002(2) 0.005(2)
S10 0.062(3) 0.080(3) 0.050(3) 0.019(2) 0.000(2) -0.003(2)
S11 0.073(3) 0.108(4) 0.054(3) 0.016(3) -0.002(2) 0.022(3)
S12 0.070(3) 0.100(4) 0.053(3) 0.027(3) 0.009(2) 0.001(3)
S13 0.059(3) 0.087(3) 0.040(2) 0.013(2) -0.003(2) 0.006(2)
S14 0.064(3) 0.078(3) 0.052(3) 0.016(2) -0.006(2) 0.004(2)
S15 0.072(3) 0.113(4) 0.047(3) 0.017(3) 0.001(2) 0.012(3)
S16 0.071(3) 0.097(4) 0.076(3) 0.038(3) -0.003(3) 0.007(3)
S17 0.063(3) 0.079(3) 0.046(2) 0.014(2) -0.013(2) -0.020(2)
S18 0.055(3) 0.079(3) 0.041(2) 0.013(2) -0.002(2) -0.012(2)
S19 0.058(3) 0.099(3) 0.053(3) 0.033(2) -0.015(2) -0.020(2)
S20 0.060(3) 0.093(3) 0.059(3) 0.025(2) -0.020(2) -0.020(2)
S21 0.051(3) 0.092(3) 0.045(3) 0.017(2) -0.010(2) -0.019(2)
S22 0.061(3) 0.090(3) 0.050(3) 0.021(2) -0.007(2) -0.023(2)
S23 0.081(3) 0.135(4) 0.056(3) 0.032(3) -0.023(3) -0.034(3)
S24 0.080(3) 0.113(4) 0.072(3) 0.047(3) -0.010(3) -0.038(3)
C1 0.050(10) 0.063(10) 0.039(9) -0.001(8) -0.009(8) -0.009(8)
C2 0.064(11) 0.063(10) 0.029(9) 0.017(8) -0.019(8) 0.002(8)
C3 0.064(11) 0.049(10) 0.047(10) 0.002(8) -0.015(9) -0.010(8)
C4 0.095(18) 0.253(29) 0.085(15) 0.073(16) -0.036(14) -0.071(18)
C5 0.113(19) 0.348(36) 0.042(12) 0.084(16) -0.039(13) -0.106(22)
C6 0.044(9) 0.046(9) 0.045(10) -0.001(8) -0.002(8) 0.001(7)
C7 0.065(11) 0.038(9) 0.031(8) 0.009(7) -0.007(8) 0.000(8)
C8 0.059(11) 0.056(10) 0.057(10) 0.020(8) 0.021(9) -0.012(8)
C9 0.126(17) 0.093(14) 0.055(11) 0.027(10) -0.045(12) -0.030(12)
C10 0.092(16) 0.155(20) 0.068(13) 0.035(12) 0.033(12) -0.019(13)
C11 0.047(10) 0.058(10) 0.051(10) 0.005(8) -0.017(8) 0.004(7)
C12 0.055(11) 0.056(10) 0.039(9) 0.014(8) -0.006(8) -0.005(8)
C13 0.052(10) 0.066(10) 0.015(7) 0.011(7) -0.011(7) -0.024(8)
C14 0.058(13) 0.156(18) 0.058(12) 0.045(11) 0.009(10) -0.021(12)
C15 0.104(17) 0.137(18) 0.051(12) 0.028(11) -0.008(11) 0.005(13)
C16 0.054(10) 0.065(11) 0.052(10) -0.002(9) -0.002(8) -0.023(8)
C17 0.077(12) 0.047(9) 0.047(10) 0.007(8) -0.012(9) -0.010(8)
C18 0.051(10) 0.055(10) 0.036(9) -0.004(7) 0.000(8) 0.000(8)
C19 0.094(19) 0.408(42) 0.034(12) 0.082(18) -0.027(12) 0.024(22)
C20 0.093(18) 0.332(35) 0.047(13) -0.011(17) -0.013(12) 0.082(21)
C21 0.047(9) 0.058(10) 0.027(9) 0.001(8) -0.002(7) -0.005(7)
C22 0.051(11) 0.068(11) 0.041(9) 0.017(8) -0.004(8) 0.008(8)
C23 0.044(10) 0.058(10) 0.050(10) 0.012(8) -0.010(8) 0.009(8)
C24 0.089(16) 0.278(29) 0.060(13) 0.060(15) 0.003(13) -0.085(18)
C25 0.110(19) 0.373(37) 0.073(14) 0.132(18) -0.033(14) -0.159(23)
C26 0.073(11) 0.050(9) 0.024(9) 0.008(7) -0.001(8) -0.027(8)
C27 0.053(10) 0.045(9) 0.056(10) -0.002(8) -0.012(8) -0.015(8)
C28 0.059(11) 0.058(10) 0.041(9) 0.016(8) -0.008(8) 0.006(8)
C29 0.122(17) 0.109(15) 0.055(12) 0.042(11) -0.028(13) -0.028(13)
C30 0.140(22) 0.230(28) 0.045(12) 0.052(14) -0.001(15) -0.059(20)

loop_
_atom_site_label
_atom_site_type_symbol
_atom_site_fract_x
_atom_site_fract_y
_atom_site_fract_z
_atom_site_U_iso_or_equiv
_atom_site_thermal_displace_type
_atom_site_occupancy
_atom_site_calc_flag
_atom_site_refinement_flags
I1 I 0.33412(6) 0.69525(13) 0.00607(6) 0.0731(5) Uani 1 d .
Cl2 Cl 0.2769(2) 0.9872(3) 0.00704(14) 0.1084(9) Uani 0.30 d P
Br2 Br 0.2769(2) 0.9872(3) 0.00704(14) 0.1084(9) Uani 0.65 d P
I2 I 0.2769(2) 0.9872(3) 0.00704(14) 0.1084(9) Uani 0.05 d P
Cl3 Cl 0.39066(13) 0.4040(2) 0.00554(13) 0.0888(8) Uani 0.30 d P
Br3 Br 0.39066(13) 0.4040(2) 0.00554(13) 0.0888(8) Uani 0.65 d P
I3 I 0.39066(13) 0.4040(2) 0.00554(13) 0.0888(8) Uani 0.05 d P
I4 I 0.0000 0.0000 0.0000 0.0681(5) Uani 1 d S
Cl5 Cl -0.0565(2) 0.2885(3) 0.00224(15) 0.1105(9) Uani 0.30 d P
Br5 Br -0.0565(2) 0.2885(3) 0.00224(15) 0.1105(9) Uani 0.65 d P
I5 I -0.0565(2) 0.2885(3) 0.00224(15) 0.1105(9) Uani 0.05 d P
S1 S 0.2346(2) 0.2864(5) 0.3741(2) 0.0632(12) Uani 1 d .
S2 S 0.0753(2) 0.2098(5) 0.3764(2) 0.0651(12) Uani 1 d .
S3 S 0.2469(2) 0.3838(5) 0.1988(2) 0.0727(13) Uani 1 d .
S4 S 0.0563(2) 0.2917(5) 0.2029(2) 0.0720(13) Uani 1 d .
S5 S 0.2470(2) 0.1325(5) 0.5569(2) 0.0638(12) Uani 1 d .
S6 S 0.0889(2) 0.0518(5) 0.5529(2) 0.0670(12) Uani 1 d .
S7 S 0.2761(2) -0.0155(5) 0.7156(2) 0.0742(13) Uani 1 d .
S8 S 0.0910(3) -0.1194(6) 0.7095(3) 0.088(2) Uani 1 d .
S9 S 0.4156(2) 0.3727(5) 0.4764(2) 0.0700(13) Uani 1 d .
S10 S 0.5713(2) 0.2096(4) 0.4237(2) 0.0656(12) Uani 1 d .
S11 S 0.3916(3) 0.5328(5) 0.3209(3) 0.0827(14) Uani 1 d .
S12 S 0.5763(2) 0.3361(5) 0.2544(2) 0.0777(14) Uani 1 d .
S13 S 0.4231(2) 0.2119(5) 0.6546(2) 0.0644(12) Uani 1 d .
S14 S 0.5811(2) 0.0572(5) 0.6053(2) 0.0664(12) Uani 1 d .
S15 S 0.4182(3) 0.1036(5) 0.8266(2) 0.0810(14) Uani 1 d .
S16 S 0.6077(3) -0.0763(5) 0.7679(3) 0.0842(15) Uani 1 d .
S17 S 0.9037(2) 0.5357(4) 0.3584(2) 0.0613(12) Uani 1 d .
S18 S 0.7452(2) 0.4598(4) 0.3590(2) 0.0583(11) Uani 1 d .
S19 S 0.9139(2) 0.6517(5) 0.1880(2) 0.0694(13) Uani 1 d .
S20 S 0.7229(2) 0.5625(5) 0.1902(2) 0.0696(13) Uani 1 d .
S21 S 0.9152(2) 0.3828(5) 0.5414(2) 0.0619(12) Uani 1 d .
S22 S 0.7601(2) 0.2927(5) 0.5350(2) 0.0661(12) Uani 1 d .
S23 S 0.9374(3) 0.2603(6) 0.7063(3) 0.088(2) Uani 1 d .
S24 S 0.7550(3) 0.1442(5) 0.6977(3) 0.087(2) Uani 1 d .
C1 C 0.1592(8) 0.2005(15) 0.4269(8) 0.050(4) Uani 1 d .
C2 C 0.1881(9) 0.3133(15) 0.2827(8) 0.053(4) Uani 1 d .
C3 C 0.1161(9) 0.2799(15) 0.2817(8) 0.053(4) Uani 1 d .
C4 C 0.1850(13) 0.3901(28) 0.1233(12) 0.140(10) Uani 1 d .
H4A H 0.1882 0.4865 0.0959 0.167 Uiso 1 calc .
H4B H 0.2116 0.3158 0.0845 0.167 Uiso 1 calc .
C5 C 0.1109(13) 0.3749(32) 0.1249(10) 0.160(12) Uani 1 d .
H5A H 0.1064 0.3216 0.0755 0.192 Uiso 1 calc .
H5B H 0.0828 0.4753 0.1177 0.192 Uiso 1 calc .
C6 C 0.1663(7) 0.1369(14) 0.5008(8) 0.046(4) Uani 1 d .
C7 C 0.2117(9) 0.0242(14) 0.6390(8) 0.046(4) Uani 1 d .
C8 C 0.1415(9) -0.0128(15) 0.6346(9) 0.059(4) Uani 1 d .
C9 C 0.2246(12) -0.1215(19) 0.7895(10) 0.088(6) Uani 1 d .
H9A H 0.2427 -0.2268 0.7789 0.106 Uiso 1 calc .
H9B H 0.2401 -0.1017 0.8430 0.106 Uiso 1 calc .
C10 C 0.1391(12) -0.0986(22) 0.7950(11) 0.109(7) Uani 1 d .
H10A H 0.1212 0.0021 0.8146 0.130 Uiso 1 calc .
H10B H 0.1211 -0.1671 0.8373 0.130 Uiso 1 calc .
C11 C 0.4965(8) 0.2479(15) 0.5009(9) 0.052(4) Uani 1 d .
C12 C 0.4517(8) 0.4063(15) 0.3771(8) 0.051(4) Uani 1 d .
C13 C 0.5249(8) 0.3307(15) 0.3505(7) 0.043(4) Uani 1 d .
C14 C 0.4375(10) 0.5077(21) 0.2194(9) 0.092(6) Uani 1 d .
H14A H 0.4168 0.4253 0.1969 0.111 Uiso 1 calc .
H14B H 0.4191 0.5970 0.1878 0.111 Uiso 1 calc .
C15 C 0.5180(12) 0.4804(22) 0.2029(10) 0.101(6) Uani 1 d .
H15A H 0.5376 0.5731 0.2122 0.121 Uiso 1 calc .
H15B H 0.5287 0.4614 0.1445 0.121 Uiso 1 calc .
C16 C 0.4996(8) 0.1781(15) 0.5791(9) 0.056(4) Uani 1 d .
C17 C 0.4715(9) 0.1042(15) 0.7304(8) 0.056(4) Uani 1 d .
C18 C 0.5444(8) 0.0350(15) 0.7059(8) 0.048(4) Uani 1 d .
C19 C 0.4900(13) -0.0023(37) 0.8858(11) 0.185(13) Uani 1 d .
H19A H 0.4878 0.0524 0.9362 0.223 Uiso 1 calc .
H19B H 0.4696 -0.0949 0.9014 0.223 Uiso 1 calc .
C20 C 0.5628(13) -0.0407(33) 0.8639(11) 0.169(12) Uani 1 d .
H20A H 0.5784 -0.1305 0.8962 0.202 Uiso 1 calc .
H20B H 0.5888 0.0367 0.8844 0.202 Uiso 1 calc .
C21 C 0.8284(7) 0.4503(15) 0.4110(8) 0.044(4) Uani 1 d .
C22 C 0.8573(8) 0.5740(15) 0.2684(8) 0.056(4) Uani 1 d .
C23 C 0.7837(8) 0.5382(15) 0.2676(8) 0.052(4) Uani 1 d .
C24 C 0.8505(12) 0.6679(29) 0.1115(11) 0.138(9) Uani 1 d .
H24A H 0.8572 0.7625 0.0836 0.166 Uiso 1 calc .
H24B H 0.8735 0.5907 0.0728 0.166 Uiso 1 calc .
C25 C 0.7778(13) 0.6640(31) 0.1160(12) 0.174(13) Uani 1 d .
H25A H 0.7677 0.6301 0.0630 0.209 Uiso 1 calc .
H25B H 0.7528 0.7676 0.1197 0.209 Uiso 1 calc .
C26 C 0.8357(8) 0.3833(14) 0.4855(8) 0.048(4) Uani 1 d .
C27 C 0.8781(8) 0.2846(14) 0.6262(8) 0.050(4) Uani 1 d .
C28 C 0.8082(9) 0.2435(15) 0.6243(8) 0.055(4) Uani 1 d .
C29 C 0.8876(13) 0.1581(21) 0.7820(10) 0.094(6) Uani 1 d .
H29A H 0.9134 0.0550 0.7793 0.113 Uiso 1 calc .
H29B H 0.8963 0.1951 0.8348 0.113 Uiso 1 calc .
C30 C 0.8090(14) 0.1554(28) 0.7827(11) 0.137(9) Uani 1 d .
H30A H 0.7838 0.2450 0.8111 0.164 Uiso 1 calc .
H30B H 0.7983 0.0716 0.8186 0.164 Uiso 1 calc .

loop_
_atom_type_symbol
_atom_type_description
_atom_type_scat_dispersion_real
_atom_type_scat_dispersion_imag
_atom_type_scat_source
C C 0.0033 0.0016 'International Tables Vol C Tables 4.2.6.8 and 6.1.1.4'
H H 0.0000 0.0000 'International Tables Vol C Tables 4.2.6.8 and 6.1.1.4'
S S 0.1246 0.1234 'International Tables Vol C Tables 4.2.6.8 and 6.1.1.4'
Cl Cl 0.1484 0.1585 'International Tables Vol C Tables 4.2.6.8 and 6.1.1.4'
Br Br -0.2901 2.4595 'International Tables Vol C Tables 4.2.6.8 and 6.1.1.4'
I I -0.4742 1.8119 'International Tables Vol C Tables 4.2.6.8 and 6.1.1.4'

loop_
_geom_angle_atom_site_label_1
_geom_angle_atom_site_label_2
_geom_angle_atom_site_label_3
_geom_angle
_geom_angle_site_symmetry_1
_geom_angle_site_symmetry_3
I3 I1 Br3 0.00(13) . .
I3 I1 Cl3 0.00(13) . .
Br3 I1 Cl3 0.00(13) . .
I3 I1 Cl2 179.76(8) . .
Br3 I1 Cl2 179.76(8) . .
Cl3 I1 Cl2 179.76(8) . .
I3 I1 I2 179.76(8) . .
Br3 I1 I2 179.76(8) . .
Cl3 I1 I2 179.76(8) . .
Cl2 I1 I2 0.0(2) . .
I3 I1 Br2 179.76(8) . .
Br3 I1 Br2 179.76(8) . .
Cl3 I1 Br2 179.76(8) . .
Cl2 I1 Br2 0.0(2) . .
I2 I1 Br2 0.0(2) . .
I5 I4 Cl5 0.0(2) . .
I5 I4 Br5 0.0(2) . .
Cl5 I4 Br5 0.0(2) . .
I5 I4 I5 180.0 . 2
Cl5 I4 I5 180.0 . 2
Br5 I4 I5 180.0 . 2
I5 I4 Cl5 180.0 . 2
Cl5 I4 Cl5 180.0 . 2
Br5 I4 Cl5 180.0 . 2
I5 I4 Cl5 0.0(2) 2 2
I5 I4 Br5 180.0 . 2
Cl5 I4 Br5 180.0 . 2
Br5 I4 Br5 180.0 . 2
I5 I4 Br5 0.0(2) 2 2
Cl5 I4 Br5 0.0(2) 2 2
C1 S1 C2 94.1(7) . .
C1 S2 C3 96.2(7) . .
C4 S3 C2 100.3(8) . .
C3 S4 C5 102.1(8) . .
C6 S5 C7 96.0(7) . .
C8 S6 C6 94.3(7) . .
C7 S7 C9 103.6(7) . .
C10 S8 C8 101.4(8) . .
C12 S9 C11 95.7(7) . .
C11 S10 C13 95.1(7) . .
C12 S11 C14 102.4(8) . .
C13 S12 C15 102.7(8) . .
C16 S13 C17 95.3(7) . .
C18 S14 C16 94.5(7) . .
C17 S15 C19 100.6(8) . .
C20 S16 C18 102.5(9) . .
C22 S17 C21 95.5(7) . .
C21 S18 C23 97.0(7) . .
C24 S19 C22 100.9(8) . .
C23 S20 C25 101.2(8) . .
C26 S21 C27 96.0(6) . .
C26 S22 C28 95.0(7) . .
C27 S23 C29 105.1(8) . .
C28 S24 C30 99.9(8) . .
C6 C1 S2 123.3(11) . .
C6 C1 S1 122.0(11) . .
S2 C1 S1 114.7(8) . .
C3 C2 S1 119.3(10) . .
C3 C2 S3 126.8(11) . .
S1 C2 S3 113.9(8) . .
C2 C3 S4 130.3(11) . .
C2 C3 S2 114.8(11) . .
S4 C3 S2 114.9(8) . .
C5 C4 S3 132.3(16) . .
C4 C5 S4 126.3(16) . .
C1 C6 S5 125.4(11) . .
C1 C6 S6 120.9(11) . .
S5 C6 S6 113.6(8) . .
C8 C7 S5 115.9(11) . .
C8 C7 S7 130.2(11) . .
S5 C7 S7 113.9(8) . .
C7 C8 S6 119.8(10) . .
C7 C8 S8 125.5(12) . .
S6 C8 S8 114.6(9) . .
C10 C9 S7 118.5(13) . .
C9 C10 S8 120.3(12) . .
C16 C11 S10 122.0(11) . .
C16 C11 S9 121.6(11) . .
S10 C11 S9 116.3(9) . .
C13 C12 S9 117.4(10) . .
C13 C12 S11 126.9(10) . .
S9 C12 S11 115.8(8) . .
C12 C13 S12 128.7(10) . .
C12 C13 S10 115.5(9) . .
S12 C13 S10 115.7(8) . .
C15 C14 S11 122.0(14) . .
C14 C15 S12 121.7(14) . .
C11 C16 S13 121.7(12) . .
C11 C16 S14 122.1(10) . .
S13 C16 S14 116.2(9) . .
C18 C17 S15 129.7(11) . .
C18 C17 S13 115.3(10) . .
S15 C17 S13 115.0(9) . .
C17 C18 S14 118.6(11) . .
C17 C18 S16 125.9(10) . .
S14 C18 S16 115.5(8) . .
C20 C19 S15 127.1(17) . .
C19 C20 S16 128.5(18) . .
C26 C21 S18 123.8(10) . .
C26 C21 S17 122.2(11) . .
S18 C21 S17 114.0(8) . .
C23 C22 S17 117.8(10) . .
C23 C22 S19 127.6(11) . .
S17 C22 S19 114.6(8) . .
C22 C23 S20 129.0(11) . .
C22 C23 S18 115.3(11) . .
S20 C23 S18 115.7(8) . .
C25 C24 S19 130.2(15) . .
C24 C25 S20 126.4(18) . .
C21 C26 S21 124.7(10) . .
C21 C26 S22 121.0(11) . .
S21 C26 S22 114.3(7) . .
C28 C27 S23 127.5(11) . .
C28 C27 S21 117.9(11) . .
S23 C27 S21 114.5(8) . .
C27 C28 S24 129.4(12) . .
C27 C28 S22 116.8(11) . .
S24 C28 S22 113.8(9) . .
C30 C29 S23 121.0(14) . .
C29 C30 S24 127.6(15) . .

loop_
_geom_bond_atom_site_label_1
_geom_bond_atom_site_label_2
_geom_bond_distance
_geom_bond_site_symmetry_2
I1 I3 2.662(3) .
I1 Br3 2.662(3) .
I1 Cl3 2.662(3) .
I1 Cl2 2.670(3) .
I1 I2 2.670(3) .
I1 Br2 2.670(3) .
I4 I5 2.639(2) .
I4 Cl5 2.639(2) .
I4 Br5 2.639(2) .
I4 I5 2.639(2) 2
I4 Cl5 2.639(2) 2
I4 Br5 2.639(2) 2
S1 C1 1.750(13) .
S1 C2 1.759(13) .
S2 C1 1.727(14) .
S2 C3 1.772(14) .
S3 C4 1.71(2) .
S3 C2 1.780(14) .
S4 C3 1.720(15) .
S4 C5 1.73(2) .
S5 C6 1.736(14) .
S5 C7 1.747(13) .
S6 C8 1.73(2) .
S6 C6 1.770(13) .
S7 C7 1.748(14) .
S7 C9 1.77(2) .
S8 C10 1.73(2) .
S8 C8 1.772(13) .
S9 C12 1.713(13) .
S9 C11 1.728(14) .
S10 C11 1.717(14) .
S10 C13 1.762(13) .
S11 C12 1.727(14) .
S11 C14 1.77(2) .
S12 C13 1.727(12) .
S12 C15 1.77(2) .
S13 C16 1.715(13) .
S13 C17 1.747(14) .
S14 C18 1.719(13) .
S14 C16 1.73(2) .
S15 C17 1.741(14) .
S15 C19 1.79(2) .
S16 C20 1.70(2) .
S16 C18 1.746(14) .
S17 C22 1.744(14) .
S17 C21 1.746(13) .
S18 C21 1.729(13) .
S18 C23 1.744(14) .
S19 C24 1.73(2) .
S19 C22 1.750(13) .
S20 C23 1.709(14) .
S20 C25 1.78(2) .
S21 C26 1.722(14) .
S21 C27 1.738(13) .
S22 C26 1.757(12) .
S22 C28 1.761(14) .
S23 C27 1.731(14) .
S23 C29 1.75(2) .
S24 C28 1.743(14) .
S24 C30 1.76(2) .
C1 C6 1.33(2) .
C2 C3 1.32(2) .
C4 C5 1.30(2) .
C7 C8 1.31(2) .
C9 C10 1.45(2) .
C11 C16 1.41(2) .
C12 C13 1.38(2) .
C14 C15 1.37(2) .
C17 C18 1.35(2) .
C19 C20 1.27(2) .
C21 C26 1.35(2) .
C22 C23 1.36(2) .
C24 C25 1.26(2) .
C27 C28 1.32(2) .
C29 C30 1.36(2) .
